data_2102255
loop_
_publ_author_name
'Angel, R. J.'
'Bismayer, U.'
'Marshall, W. G.'

_publ_section_title
;
 Local and long-range order in ferroelastic lead phosphate at high
 pressure
;
_journal_issue 1
_journal_name_full 'Acta Crystallographica Section B'
_journal_page_first 1
_journal_page_last 9
_journal_paper_doi 10.1107/S0108768103026582
_journal_volume 60
_journal_year 2004
_chemical_formula_analytical 'Pb3 P2 O8'
_chemical_formula_structural 'Pb3 (PO4)2'
_chemical_formula_sum 'O8 P2 Pb3'
_chemical_formula_weight 811.74
_chemical_name_common 'Lead phosphate'
_chemical_name_systematic ' ?'
_space_group_IT_number 15
_symmetry_cell_setting monoclinic
_symmetry_space_group_name_Hall '-C 2yc'
_symmetry_space_group_name_H-M 'C 1 2/c 1'
_cell_angle_alpha 90.0
_cell_angle_beta 103.068(10)
_cell_angle_gamma 90.0
_cell_formula_units_Z 4
_cell_length_a 13.7371(11)
_cell_length_b 5.4905(6)
_cell_length_c 9.4299(9)
_cell_measurement_pressure 1804000.
_cell_measurement_temperature 298
_cell_volume 692.82(12)
_cod_data_source_file ws5002.cif
_cod_data_source_block S2P18_phase_1
_cod_depositor_comments
;
The following automatic conversions were performed:
'_geom_bond_publ_flag' value 'N' changed to 'n' according to
'/home/saulius/struct/CIF-dictionaries/cif_core.dic' dictionary named
'cif_core.dic' version 2.4.1 from 2010-06-29 (201
time).

'_geom_angle_publ_flag' value 'N' changed to 'n' according to
'/home/saulius/struct/CIF-dictionaries/cif_core.dic' dictionary named
'cif_core.dic' version 2.4.1 from 2010-06-29 (6 times).

Automatic conversion script
Id: cif_fix_enum 1527 2010-12-29 10:47:43Z saulius 

The following automatic conversions were performed:

'_geom_bond_publ_flag' value 'N' changed to 'n' according to
/home/saulius/struct/CIF-dictionaries/cif_core.dic dictionary named
'cif_core.dic' version 2.4.1 from 2010-06-29 (201
time).

'_geom_angle_publ_flag' value 'N' changed to 'n' according to
/home/saulius/struct/CIF-dictionaries/cif_core.dic dictionary named
'cif_core.dic' version 2.4.1 from 2010-06-29 (6 times).

Automatic conversion script
Id: cif_fix_values 1715 2011-07-08 13:25:40Z adriana 
;
_cod_original_cell_volume 692.82(9)
_cod_original_sg_symbol_H-M 'C 2/c'
_cod_database_code 2102255

loop_
_symmetry_equiv_pos_site_id
_symmetry_equiv_pos_as_xyz
1 +x,+y,+z
2 -x,+y,-z+1/2
-1 -x,-y,-z
-2 +x,-y,+z+1/2
101 +x+1/2,+y+1/2,+z
102 -x+1/2,+y+1/2,-z+1/2
-101 -x+1/2,-y+1/2,-z
-102 +x+1/2,-y+1/2,+z+1/2

loop_
_atom_site_label
_atom_site_fract_x
_atom_site_fract_y
_atom_site_fract_z
_atom_site_U_iso_or_equiv
_atom_site_thermal_displace_type
_atom_site_occupancy
_atom_site_type_symbol
PB1 0.0 0.254(5) 0.25 0.025(3) Uiso 1.0 PB
PB2 0.3156(4) 0.280(3) 0.3482(19) 0.025(3) Uiso 1.0 PB
P 0.6045(4) 0.259(2) 0.4563(11) 0.010(3) Uiso 1.0 P
O21 0.6402(11) 0.017(3) 0.4052(18) 0.0111(19) Uiso 1.0 O
O22 0.6497(10) 0.469(3) 0.3875(17) 0.0111(19) Uiso 1.0 O
O23 0.6374(10) 0.277(3) 0.6213(13) 0.0111(19) Uiso 1.0 O
O1 0.4916(5) 0.273(3) 0.411(2) 0.0111(19) Uiso 1.0 O

loop_
_atom_type_symbol
Pb
P
O

loop_
_geom_angle_atom_site_label_1
_geom_angle_atom_site_label_2
_geom_angle_atom_site_label_3
_geom_angle_site_symmetry_1
_geom_angle_site_symmetry_3
_geom_angle
_geom_angle_publ_flag
O21 P O22 1_555 1_555 109.47(15) n
O21 P O23 1_555 1_555 109.45(13) n
O21 P O1 1_555 1_555 109.48(15) n
O22 P O23 1_555 1_555 109.45(13) n
O22 P O1 1_555 1_555 109.48(14) n
O23 P O1 1_555 1_555 109.50(15) n

loop_
_geom_bond_atom_site_label_1
_geom_bond_atom_site_label_2
_geom_bond_site_symmetry_2
_geom_bond_distance
_geom_bond_publ_flag
PB1 PB2 1_555 4.226(6) n
PB1 PB2 2_555 4.226(6) n
PB1 PB2 101_445 3.89(3) n
PB1 PB2 101_455 4.08(3) n
PB1 PB2 102_545 3.89(3) n
PB1 PB2 102_555 4.08(3) n
PB1 PB2 -101_556 4.058(15) n
PB1 PB2 -102_455 4.058(15) n
PB1 P 101_445 3.46(2) n
PB1 P 101_455 3.50(2) n
PB1 P 102_545 3.46(2) n
PB1 P 102_555 3.50(2) n
PB1 P -101_556 3.396(10) n
PB1 P -102_455 3.396(10) n
PB1 O21 101_455 2.58(2) n
PB1 O21 102_555 2.58(2) n
PB1 O21 -101_556 4.324(16) n
PB1 O21 -102_455 4.324(16) n
PB1 O22 101_445 2.68(2) n
PB1 O22 101_455 4.48(3) n
PB1 O22 102_545 2.68(2) n
PB1 O22 102_555 4.48(3) n
PB1 O23 101_445 4.44(2) n
PB1 O23 102_545 4.44(2) n
PB1 O23 -101_556 2.469(15) n
PB1 O23 -102_455 2.469(15) n
PB1 O1 101_445 3.07(3) n
PB1 O1 101_455 3.24(3) n
PB1 O1 102_545 3.07(3) n
PB1 O1 102_555 3.24(3) n
PB1 O1 -101_556 3.176(18) n
PB1 O1 -102_455 3.176(18) n
PB2 PB1 1_555 4.226(6) n
PB2 PB1 101_545 4.08(3) n
PB2 PB1 101_555 3.89(3) n
PB2 PB1 -101_556 4.058(15) n
PB2 PB2 102_545 3.564(15) n
PB2 PB2 102_555 3.564(15) n
PB2 PB2 -101_556 3.73(3) n
PB2 P 1_555 3.869(8) n
PB2 P 2_655 3.30(2) n
PB2 P -1_656 3.53(2) n
PB2 P -1_666 3.18(2) n
PB2 P 101_445 4.356(17) n
PB2 P 101_455 4.207(18) n
PB2 P -102_455 4.156(15) n
PB2 O21 2_655 2.97(3) n
PB2 O21 -1_656 2.79(3) n
PB2 O21 -1_666 4.48(2) n
PB2 O21 101_455 2.89(2) n
PB2 O21 -102_455 4.47(2) n
PB2 O22 2_655 2.59(3) n
PB2 O22 -1_666 2.79(3) n
PB2 O22 101_445 2.938(18) n
PB2 O22 101_455 4.47(2) n
PB2 O23 -1_656 3.13(2) n
PB2 O23 -1_666 2.52(2) n
PB2 O23 -102_455 2.881(16) n
PB2 O1 1_555 2.357(9) n
PB2 O1 2_655 3.99(2) n
PB2 O1 -1_656 4.321(18) n
PB2 O1 -1_666 3.934(19) n
P PB1 101_545 3.50(2) n
P PB1 101_555 3.46(2) n
P PB1 -101_556 3.396(10) n
P PB2 1_555 3.869(8) n
P PB2 2_655 3.30(2) n
P PB2 -1_656 3.53(2) n
P PB2 -1_666 3.18(2) n
P PB2 101_545 4.207(18) n
P PB2 101_555 4.356(17) n
P PB2 -102_556 4.156(15) n
P P 2_655 4.281(16) n
P P -1_656 4.254(19) n
P P -1_666 4.121(19) n
P P -101_656 3.897(10) n
P O21 1_555 1.534(10) n
P O21 1_565 4.228(12) n
P O21 2_655 4.42(2) n
P O21 -1_656 4.16(2) n
P O21 -2_556 4.418(15) n
P O21 -101_656 3.67(2) n
P O22 1_545 4.450(13) n
P O22 1_555 1.522(10) n
P O22 2_655 4.349(19) n
P O22 -1_666 4.35(2) n
P O22 -2_566 4.243(13) n
P O22 -101_656 3.591(19) n
P O23 1_555 1.523(10) n
P O23 -1_656 4.37(2) n
P O23 -1_666 4.12(2) n
P O23 -2_555 4.41(2) n
P O23 -2_565 4.162(19) n
P O23 -101_656 3.785(17) n
P O1 1_555 1.514(8) n
P O1 2_655 3.42(2) n
P O1 -1_656 3.55(2) n
P O1 -1_666 3.27(3) n
O21 PB1 101_545 2.58(2) n
O21 PB1 -101_556 4.324(16) n
O21 PB2 2_655 2.97(3) n
O21 PB2 -1_656 2.79(3) n
O21 PB2 -1_666 4.48(2) n
O21 PB2 101_545 2.89(2) n
O21 PB2 -102_556 4.47(2) n
O21 P 1_545 4.228(12) n
O21 P 1_555 1.534(10) n
O21 P 2_655 4.42(2) n
O21 P -1_656 4.16(2) n
O21 P -2_555 4.418(15) n
O21 P -101_656 3.67(2) n
O21 O21 2_655 4.28(3) n
O21 O21 -101_646 4.29(3) n
O21 O21 -101_656 4.05(3) n
O21 O22 1_545 3.015(11) n
O21 O22 1_555 2.495(11) n
O21 O22 102_645 4.429(17) n
O21 O22 -101_656 3.10(2) n
O21 O23 1_555 2.495(11) n
O21 O23 -1_656 4.09(2) n
O21 O23 -2_555 3.12(2) n
O21 O23 -101_656 3.32(2) n
O21 O1 1_555 2.489(10) n
O21 O1 2_655 3.421(19) n
O21 O1 -1_656 3.20(3) n
O22 PB1 101_545 4.48(3) n
O22 PB1 101_555 2.68(2) n
O22 PB2 2_655 2.59(3) n
O22 PB2 -1_666 2.79(3) n
O22 PB2 101_545 4.47(2) n
O22 PB2 101_555 2.938(18) n
O22 P 1_555 1.522(10) n
O22 P 1_565 4.450(13) n
O22 P 2_655 4.349(19) n
O22 P -1_666 4.35(2) n
O22 P -2_565 4.243(13) n
O22 P -101_656 3.591(19) n
O22 O21 1_555 2.495(11) n
O22 O21 1_565 3.015(11) n
O22 O21 102_655 4.429(17) n
O22 O21 -101_656 3.10(2) n
O22 O22 2_655 4.34(3) n
O22 O22 -101_656 3.90(3) n
O22 O22 -101_666 4.35(3) n
O22 O23 1_555 2.486(11) n
O22 O23 -1_666 4.17(2) n
O22 O23 -2_565 2.844(19) n
O22 O23 -101_656 3.24(2) n
O22 O1 1_555 2.479(10) n
O22 O1 2_655 3.223(19) n
O22 O1 -1_666 3.33(3) n
O23 PB1 101_555 4.44(2) n
O23 PB1 -101_556 2.469(15) n
O23 PB2 -1_656 3.13(2) n
O23 PB2 -1_666 2.52(2) n
O23 PB2 -102_556 2.881(16) n
O23 P 1_555 1.523(10) n
O23 P -1_656 4.37(2) n
O23 P -1_666 4.12(2) n
O23 P -2_556 4.41(2) n
O23 P -2_566 4.162(19) n
O23 P -101_656 3.785(17) n
O23 O21 1_555 2.495(11) n
O23 O21 -1_656 4.09(2) n
O23 O21 -2_556 3.12(2) n
O23 O21 -101_656 3.32(2) n
O23 O22 1_555 2.486(11) n
O23 O22 -1_666 4.17(2) n
O23 O22 -2_566 2.844(19) n
O23 O22 -101_656 3.24(2) n
O23 O23 102_646 4.427(19) n
O23 O23 102_656 4.427(19) n
O23 O23 -101_656 4.25(3) n
O23 O1 1_555 2.480(10) n
O23 O1 -1_656 3.48(2) n
O23 O1 -1_666 3.02(2) n
O23 O1 -2_566 4.48(2) n
O1 PB1 101_545 3.24(3) n
O1 PB1 101_555 3.07(3) n
O1 PB1 -101_556 3.176(18) n
O1 PB2 1_555 2.357(9) n
O1 PB2 2_655 3.99(2) n
O1 PB2 -1_656 4.321(18) n
O1 PB2 -1_666 3.934(19) n
O1 P 1_555 1.514(8) n
O1 P 2_655 3.42(2) n
O1 P -1_656 3.55(2) n
O1 P -1_666 3.27(3) n
O1 O21 1_555 2.489(10) n
O1 O21 2_655 3.421(19) n
O1 O21 -1_656 3.20(3) n
O1 O22 1_555 2.479(10) n
O1 O22 2_655 3.223(19) n
O1 O22 -1_666 3.33(3) n
O1 O23 1_555 2.480(10) n
O1 O23 -1_656 3.48(2) n
O1 O23 -1_666 3.02(2) n
O1 O23 -2_565 4.48(2) n
O1 O1 2_655 3.10(4) n
O1 O1 -1_656 3.42(3) n
O1 O1 -1_666 2.99(4) n
